data_4509041
loop_
_publ_author_name
'Wang, Ying'
'Zhao, Xiao-Qing'
'Shi, Wei'
'Cheng, Peng'
'Liao, Dai-Zheng'
'Yan, Shi-Ping'

_publ_section_title
;
 Self-Assembly of a Series of Metal&#x2212;Organic Frameworks Based on
 4-Pyridyl-1,2,4-triazole and Copper(II) Ion
;
_journal_issue 5
_journal_name_full 'Crystal Growth &amp; Design'
_journal_page_first 2137
_journal_paper_doi 10.1021/cg800719u
_journal_volume 9
_journal_year 2009
_chemical_formula_sum 'C7 H7 B Cu F4 N4 O'
_chemical_formula_weight 313.52
_chemical_name_systematic
; 
 ? 
;
_space_group_IT_number 19
_symmetry_cell_setting orthorhombic
_symmetry_space_group_name_Hall 'P 2ac 2ab'
_symmetry_space_group_name_H-M 'P 21 21 21'
_atom_sites_solution_hydrogens geom
_atom_sites_solution_primary direct
_atom_sites_solution_secondary difmap
_audit_creation_method SHELXL-97
_cell_angle_alpha 90.00
_cell_angle_beta 90.00
_cell_angle_gamma 90.00
_cell_formula_units_Z 4
_cell_length_a 6.591(4)
_cell_length_b 11.078(6)
_cell_length_c 15.408(9)
_cell_measurement_reflns_used 2048
_cell_measurement_temperature 293(2)
_cell_measurement_theta_max 25.67
_cell_measurement_theta_min 2.26
_cell_volume 1125.0(11)
_computing_cell_refinement 'Bruker SMART'
_computing_data_collection 'Bruker SMART'
_computing_data_reduction 'Bruker SAINT'
_computing_molecular_graphics 'Bruker SHELXTL'
_computing_publication_material 'Bruker SHELXTL'
_computing_structure_refinement 'SHELXL-97 (Sheldrick, 1997)'
_computing_structure_solution 'SHELXS-97 (Sheldrick, 1990)'
_diffrn_ambient_temperature 293(2)
_diffrn_measured_fraction_theta_full 1.000
_diffrn_measured_fraction_theta_max 1.000
_diffrn_measurement_device_type 'CCD area detector'
_diffrn_measurement_method 'phi and omega scans'
_diffrn_radiation_monochromator graphite
_diffrn_radiation_source 'fine-focus sealed tube'
_diffrn_radiation_type MoK\a
_diffrn_radiation_wavelength 0.71073
_diffrn_reflns_av_R_equivalents 0.0247
_diffrn_reflns_av_sigmaI/netI 0.0337
_diffrn_reflns_limit_h_max 7
_diffrn_reflns_limit_h_min -7
_diffrn_reflns_limit_k_max 13
_diffrn_reflns_limit_k_min -12
_diffrn_reflns_limit_l_max 16
_diffrn_reflns_limit_l_min -18
_diffrn_reflns_number 6082
_diffrn_reflns_theta_full 25.03
_diffrn_reflns_theta_max 25.03
_diffrn_reflns_theta_min 2.26
_exptl_absorpt_coefficient_mu 1.987
_exptl_absorpt_correction_T_max 0.8572
_exptl_absorpt_correction_T_min 0.6061
_exptl_absorpt_correction_type multi-scan
_exptl_absorpt_process_details SADBAS
_exptl_crystal_colour BLUE
_exptl_crystal_density_diffrn 1.851
_exptl_crystal_density_meas ?
_exptl_crystal_density_method 'not measured'
_exptl_crystal_description LAMBLLER
_exptl_crystal_F_000 620
_exptl_crystal_size_max 0.28
_exptl_crystal_size_mid 0.20
_exptl_crystal_size_min 0.08
_refine_diff_density_max 1.609
_refine_diff_density_min -0.931
_refine_diff_density_rms 0.133
_refine_ls_abs_structure_details 'Flack H D (1983), Acta Cryst. A39, 876-881'
_refine_ls_abs_structure_Flack 0.01(10)
_refine_ls_extinction_method none
_refine_ls_goodness_of_fit_ref 1.092
_refine_ls_hydrogen_treatment constr
_refine_ls_matrix_type full
_refine_ls_number_parameters 163
_refine_ls_number_reflns 1984
_refine_ls_number_restraints 55
_refine_ls_restrained_S_all 2.218
_refine_ls_R_factor_all 0.0659
_refine_ls_R_factor_gt 0.0574
_refine_ls_shift/su_max 0.013
_refine_ls_shift/su_mean 0.001
_refine_ls_structure_factor_coef Fsqd
_refine_ls_weighting_details 'calc w=1/[\s^2^(Fo^2^)+(0.0768P)^2^+6.1556P] where P=(Fo^2^+2Fc^2^)/3'
_refine_ls_weighting_scheme calc
_refine_ls_wR_factor_gt 0.1509
_refine_ls_wR_factor_ref 0.1575
_reflns_number_gt 1715
_reflns_number_total 1984
_reflns_threshold_expression >2sigma(I)
_cod_data_source_file cg800719usup1.cif
_cod_data_source_block 4
_cod_depositor_comments
;
The following automatic conversions were performed:

'_symmetry_cell_setting' value 'Orthorhombic' changed to
'orthorhombic' according to
/home/saulius/struct/CIF-dictionaries/cif_core.dic dictionary named
'cif_core.dic' version 2.4.2 from 2011-04-26.

Automatic conversion script
Id: cif_fix_values 1891 2012-01-12 08:04:46Z andrius 

The following automatic conversions were performed:

'_exptl_crystal_density_meas' value 'NONE' was changed to '?' - the
value is perceived as not measured.

Automatic conversion script
Id: cif_fix_values 3008 2015-01-20 13:52:24Z robertas 
;
_cod_original_sg_symbol_H-M P2(1)2(1)2(1)
_cod_database_code 4509041

loop_
_symmetry_equiv_pos_as_xyz
'x, y, z'
'-x+1/2, -y, z+1/2'
'-x, y+1/2, -z+1/2'
'x+1/2, -y+1/2, -z'

loop_
_atom_site_label
_atom_site_type_symbol
_atom_site_fract_x
_atom_site_fract_y
_atom_site_fract_z
_atom_site_U_iso_or_equiv
_atom_site_adp_type
_atom_site_occupancy
_atom_site_symmetry_multiplicity
_atom_site_calc_flag
_atom_site_refinement_flags
Cu1 Cu 0.7500(2) 0.72601(10) -0.00736(6) 0.0217(3) Uani 1 1 d .
O1 O 1.0092(10) 0.7520(6) -0.0612(4) 0.0258(19) Uani 1 1 d D
H1A H 1.0183 0.7541 -0.1214 0.039 Uiso 1 1 calc RD
N1 N 1.1053(12) 0.6881(8) 0.1052(5) 0.022(2) Uani 1 1 d .
N2 N 0.9007(12) 0.6669(8) 0.0983(5) 0.0222(19) Uani 1 1 d .
N3 N 0.9963(13) 0.6211(8) 0.2290(5) 0.023(2) Uani 1 1 d .
N4 N 0.8778(15) 0.4583(9) 0.4319(6) 0.033(2) Uani 1 1 d .
C1 C 0.8410(16) 0.6267(9) 0.1734(6) 0.024(2) Uani 1 1 d .
H1 H 0.7084 0.6049 0.1866 0.029 Uiso 1 1 calc R
C2 C 1.1598(16) 0.6622(10) 0.1843(6) 0.028(3) Uani 1 1 d .
H2 H 1.2901 0.6705 0.2066 0.033 Uiso 1 1 calc R
C3 C 0.9905(16) 0.5898(9) 0.3207(6) 0.025(2) Uani 1 1 d .
C4 C 1.104(2) 0.6564(12) 0.3780(7) 0.046(3) Uani 1 1 d .
H4 H 1.1814 0.7217 0.3594 0.055 Uiso 1 1 calc R
C5 C 1.100(3) 0.6230(14) 0.4631(8) 0.061(4) Uani 1 1 d .
H5 H 1.1689 0.6678 0.5047 0.074 Uiso 1 1 calc R
C6 C 0.989(2) 0.5203(12) 0.4868(7) 0.049(4) Uani 1 1 d .
H6 H 0.9953 0.4946 0.5442 0.059 Uiso 1 1 calc R
C7 C 0.8819(17) 0.4926(10) 0.3484(6) 0.029(3) Uani 1 1 d .
H7 H 0.8079 0.4485 0.3080 0.035 Uiso 1 1 calc R
B1 B 0.873(4) 0.134(2) 0.7823(17) 0.0910(8) Uani 1 1 d U
F1 F 1.0011(18) 0.0482(11) 0.8102(8) 0.0959(11) Uani 1 1 d U
F2 F 0.7043(17) 0.1205(10) 0.8297(7) 0.0920(11) Uani 1 1 d U
F3 F 0.8361(17) 0.1130(11) 0.6953(7) 0.0906(11) Uani 1 1 d U
F4 F 0.9481(18) 0.2477(9) 0.7922(8) 0.0901(11) Uani 1 1 d U

loop_
_atom_site_aniso_label
_atom_site_aniso_U_11
_atom_site_aniso_U_22
_atom_site_aniso_U_33
_atom_site_aniso_U_23
_atom_site_aniso_U_13
_atom_site_aniso_U_12
Cu1 0.0133(5) 0.0367(6) 0.0150(5) 0.0041(4) -0.0001(6) 0.0005(7)
O1 0.016(3) 0.048(5) 0.013(3) 0.006(3) 0.000(3) -0.001(3)
N1 0.011(3) 0.036(5) 0.021(4) 0.005(4) -0.001(3) -0.002(4)
N2 0.015(4) 0.031(4) 0.020(4) 0.003(4) 0.001(3) 0.001(4)
N3 0.021(4) 0.031(4) 0.017(4) 0.009(3) -0.003(3) 0.000(4)
N4 0.040(5) 0.040(5) 0.019(4) 0.009(4) 0.005(4) -0.011(5)
C1 0.019(4) 0.032(5) 0.021(5) 0.004(4) -0.003(4) -0.007(4)
C2 0.017(4) 0.045(6) 0.021(5) 0.013(5) -0.003(4) -0.002(5)
C3 0.025(5) 0.034(5) 0.018(5) 0.007(4) 0.001(4) -0.005(5)
C4 0.061(8) 0.051(7) 0.025(6) 0.003(5) -0.011(6) -0.028(7)
C5 0.092(10) 0.064(8) 0.028(6) 0.008(6) -0.014(7) -0.047(8)
C6 0.079(9) 0.054(7) 0.014(5) 0.012(5) -0.003(6) -0.025(7)
C7 0.034(6) 0.036(6) 0.018(5) 0.003(4) -0.001(5) -0.007(5)
B1 0.0912(12) 0.0910(12) 0.0909(12) 0.0005(11) 0.0003(11) 0.0000(11)
F1 0.0963(16) 0.0962(16) 0.0952(17) 0.0010(13) 0.0001(13) 0.0028(13)
F2 0.0914(16) 0.0919(16) 0.0929(17) -0.0012(13) 0.0029(13) -0.0004(13)
F3 0.0916(16) 0.0906(16) 0.0896(17) 0.0009(13) -0.0004(13) -0.0013(13)
F4 0.0898(16) 0.0903(16) 0.0904(17) 0.0009(13) -0.0012(13) -0.0016(13)

loop_
_atom_type_symbol
_atom_type_description
_atom_type_scat_dispersion_real
_atom_type_scat_dispersion_imag
_atom_type_scat_source
C C 0.0033 0.0016 'International Tables Vol C Tables 4.2.6.8 and 6.1.1.4'
H H 0.0000 0.0000 'International Tables Vol C Tables 4.2.6.8 and 6.1.1.4'
N N 0.0061 0.0033 'International Tables Vol C Tables 4.2.6.8 and 6.1.1.4'
O O 0.0106 0.0060 'International Tables Vol C Tables 4.2.6.8 and 6.1.1.4'
B B 0.0013 0.0007 'International Tables Vol C Tables 4.2.6.8 and 6.1.1.4'
F F 0.0171 0.0103 'International Tables Vol C Tables 4.2.6.8 and 6.1.1.4'
Cu Cu 0.3201 1.2651 'International Tables Vol C Tables 4.2.6.8 and 6.1.1.4'

loop_
_geom_angle_atom_site_label_1
_geom_angle_atom_site_label_2
_geom_angle_atom_site_label_3
_geom_angle
_geom_angle_site_symmetry_1
_geom_angle_site_symmetry_3
O1 Cu1 O1 162.32(11) . 4_465
O1 Cu1 N2 87.7(3) . .
O1 Cu1 N2 90.3(3) 4_465 .
O1 Cu1 N1 91.6(3) . 4_465
O1 Cu1 N1 87.7(3) 4_465 4_465
N2 Cu1 N1 170.8(4) . 4_465
O1 Cu1 N4 105.8(3) . 2_664
O1 Cu1 N4 91.8(3) 4_465 2_664
N2 Cu1 N4 102.2(3) . 2_664
N1 Cu1 N4 86.8(3) 4_465 2_664
Cu1 O1 Cu1 121.1(3) . 4_565
Cu1 O1 H1A 119.4 . .
Cu1 O1 H1A 119.4 4_565 .
C2 N1 N2 107.8(8) . .
C2 N1 Cu1 132.2(7) . 4_565
N2 N1 Cu1 119.1(6) . 4_565
C1 N2 N1 106.7(8) . .
C1 N2 Cu1 132.9(7) . .
N1 N2 Cu1 119.4(6) . .
C1 N3 C2 105.4(8) . .
C1 N3 C3 127.8(9) . .
C2 N3 C3 126.4(8) . .
C6 N4 C7 117.2(10) . .
C6 N4 Cu1 113.0(7) . 2_665
C7 N4 Cu1 128.5(8) . 2_665
N2 C1 N3 110.8(9) . .
N2 C1 H1 124.6 . .
N3 C1 H1 124.6 . .
N1 C2 N3 109.3(9) . .
N1 C2 H2 125.4 . .
N3 C2 H2 125.4 . .
C7 C3 C4 120.7(10) . .
C7 C3 N3 120.4(9) . .
C4 C3 N3 118.8(9) . .
C5 C4 C3 117.5(12) . .
C5 C4 H4 121.3 . .
C3 C4 H4 121.3 . .
C4 C5 C6 118.8(12) . .
C4 C5 H5 120.6 . .
C6 C5 H5 120.6 . .
N4 C6 C5 123.3(11) . .
N4 C6 H6 118.4 . .
C5 C6 H6 118.4 . .
N4 C7 C3 122.4(10) . .
N4 C7 H7 118.8 . .
C3 C7 H7 118.8 . .
F2 B1 F1 106(2) . .
F2 B1 F4 110(2) . .
F1 B1 F4 113(2) . .
F2 B1 F3 111(2) . .
F1 B1 F3 107(2) . .
F4 B1 F3 109(2) . .

loop_
_geom_bond_atom_site_label_1
_geom_bond_atom_site_label_2
_geom_bond_distance
_geom_bond_site_symmetry_2
Cu1 O1 1.921(7) .
Cu1 O1 1.922(7) 4_465
Cu1 N2 2.016(8) .
Cu1 N1 2.022(8) 4_465
Cu1 N4 2.399(9) 2_664
O1 Cu1 1.922(7) 4_565
O1 H1A 0.9300 .
N1 C2 1.303(13) .
N1 N2 1.373(11) .
N1 Cu1 2.022(8) 4_565
N2 C1 1.300(13) .
N3 C1 1.337(13) .
N3 C2 1.357(13) .
N3 C3 1.455(12) .
N4 C6 1.315(16) .
N4 C7 1.342(13) .
N4 Cu1 2.399(9) 2_665
C1 H1 0.9300 .
C2 H2 0.9300 .
C3 C7 1.361(15) .
C3 C4 1.373(16) .
C4 C5 1.362(17) .
C4 H4 0.9300 .
C5 C6 1.399(19) .
C5 H5 0.9300 .
C6 H6 0.9300 .
C7 H7 0.9300 .
B1 F2 1.34(3) .
B1 F1 1.34(3) .
B1 F4 1.36(3) .
B1 F3 1.38(3) .

loop_
_geom_torsion_atom_site_label_1
_geom_torsion_atom_site_label_2
_geom_torsion_atom_site_label_3
_geom_torsion_atom_site_label_4
_geom_torsion
_geom_torsion_site_symmetry_1
_geom_torsion_site_symmetry_4
O1 Cu1 O1 Cu1 60.6(7) 4_465 4_565
N2 Cu1 O1 Cu1 -22.9(4) . 4_565
N1 Cu1 O1 Cu1 148.0(4) 4_465 4_565
N4 Cu1 O1 Cu1 -124.9(4) 2_664 4_565
C2 N1 N2 C1 -1.2(12) . .
Cu1 N1 N2 C1 -171.4(7) 4_565 .
C2 N1 N2 Cu1 168.5(7) . .
Cu1 N1 N2 Cu1 -1.7(10) 4_565 .
O1 Cu1 N2 C1 -179.9(10) . .
O1 Cu1 N2 C1 17.7(10) 4_465 .
N1 Cu1 N2 C1 95(2) 4_465 .
N4 Cu1 N2 C1 -74.2(10) 2_664 .
O1 Cu1 N2 N1 13.7(7) . .
O1 Cu1 N2 N1 -148.8(7) 4_465 .
N1 Cu1 N2 N1 -72(2) 4_465 .
N4 Cu1 N2 N1 119.3(7) 2_664 .
N1 N2 C1 N3 0.2(12) . .
Cu1 N2 C1 N3 -167.5(7) . .
C2 N3 C1 N2 0.7(12) . .
C3 N3 C1 N2 175.0(9) . .
N2 N1 C2 N3 1.7(12) . .
Cu1 N1 C2 N3 170.1(7) 4_565 .
C1 N3 C2 N1 -1.5(12) . .
C3 N3 C2 N1 -175.9(9) . .
C1 N3 C3 C7 45.7(16) . .
C2 N3 C3 C7 -141.2(11) . .
C1 N3 C3 C4 -137.5(12) . .
C2 N3 C3 C4 35.7(16) . .
C7 C3 C4 C5 -2(2) . .
N3 C3 C4 C5 -178.4(12) . .
C3 C4 C5 C6 3(2) . .
C7 N4 C6 C5 4(2) . .
Cu1 N4 C6 C5 172.1(12) 2_665 .
C4 C5 C6 N4 -5(2) . .
C6 N4 C7 C3 -2.2(18) . .
Cu1 N4 C7 C3 -168.1(8) 2_665 .
C4 C3 C7 N4 1.0(18) . .
N3 C3 C7 N4 177.8(10) . .
